data_2201584
loop_
_publ_author_name
'Khan, Muhammad S.'
'Ahrens, Birte'
'Mahon, Mary F.'
'Male, Louise'
'Raithby, Paul R.'

_publ_section_title
;
 5,8-Diethynyl-2,3-diphenylquinoxaline
;
_journal_issue 11
_journal_name_full 'Acta Crystallographica Section E'
_journal_page_first o1258
_journal_page_last o1260
_journal_paper_doi 10.1107/S1600536802018561
_journal_volume 58
_journal_year 2002
_chemical_formula_iupac 'C24 H14 N2'
_chemical_formula_moiety 'C24 H14 N2'
_chemical_formula_sum 'C24 H14 N2'
_chemical_formula_weight 330.37
_space_group_IT_number 4
_symmetry_cell_setting monoclinic
_symmetry_space_group_name_Hall 'P 2yb'
_symmetry_space_group_name_H-M 'P 1 21 1'
_audit_creation_method 'WinGX routine CIF_UPDATE'
_cell_angle_alpha 90
_cell_angle_beta 93.924(9)
_cell_angle_gamma 90
_cell_formula_units_Z 2
_cell_length_a 9.870(3)
_cell_length_b 5.8527(9)
_cell_length_c 14.888(3)
_cell_measurement_reflns_used 3933
_cell_measurement_temperature 170(2)
_cell_measurement_theta_max 25.028
_cell_measurement_theta_min 2.91
_cell_volume 858.0(3)
_computing_cell_refinement 'HKL SCALEPACK (Otwinowski & Minor, 1997)'
_computing_data_collection 'COLLECT (Nonius, 1997)'
_computing_data_reduction 'HKL DENZO (Otwinowski & Minor, 1997) and SCALEPACK'
_computing_molecular_graphics 'ORTEP-3 for Windows (Farrugia, 1997)'
_computing_publication_material 'WinGX (Farrugia, 1999)'
_computing_structure_refinement 'SHELXL97 (Sheldrick, 1997)'
_computing_structure_solution 'SHELXS97 (Sheldrick, 1997)'
_diffrn_measured_fraction_theta_full 0.989
_diffrn_measured_fraction_theta_max 0.986
_diffrn_measurement_device_type 'Nonius KappaCCD'
_diffrn_measurement_method '107 two degree'
_diffrn_radiation_type MoK\a
_diffrn_radiation_wavelength 0.71073
_diffrn_reflns_av_R_equivalents 0.0249
_diffrn_reflns_limit_h_max 11
_diffrn_reflns_limit_h_min -11
_diffrn_reflns_limit_k_max 5
_diffrn_reflns_limit_k_min -6
_diffrn_reflns_limit_l_max 17
_diffrn_reflns_limit_l_min -17
_diffrn_reflns_number 2838
_diffrn_reflns_theta_full 25
_diffrn_reflns_theta_max 25.06
_diffrn_reflns_theta_min 4.05
_diffrn_standards_decay_% none
_diffrn_standards_interval_time 0
_diffrn_standards_number 'not applicable'
_exptl_absorpt_coefficient_mu 0.076
_exptl_absorpt_correction_type none
_exptl_crystal_colour colourless
_exptl_crystal_density_diffrn 1.279
_exptl_crystal_density_method 'not measured'
_exptl_crystal_description plate
_exptl_crystal_F_000 344
_exptl_crystal_size_max 0.23
_exptl_crystal_size_mid 0.09
_exptl_crystal_size_min 0.04
_refine_diff_density_max 0.16
_refine_diff_density_min -0.146
_refine_ls_abs_structure_details 'see text'
_refine_ls_extinction_coef 0.041(5)
_refine_ls_extinction_expression Fc^*^=kFc[1+0.001xFc^2^\l^3^/sin(2\q)]^-1/4^
_refine_ls_extinction_method SHELXL97
_refine_ls_goodness_of_fit_ref 1.045
_refine_ls_hydrogen_treatment constr
_refine_ls_matrix_type full
_refine_ls_number_parameters 236
_refine_ls_number_reflns 1654
_refine_ls_number_restraints 244
_refine_ls_restrained_S_all 0.967
_refine_ls_R_factor_gt 0.0351
_refine_ls_shift/su_max 0.000
_refine_ls_structure_factor_coef Fsqd
_refine_ls_weighting_details 'calc w = 1/[\s^2^(Fo^2^)+(0.0417P)^2^+0.0338P] where P = (Fo^2^+2Fc^2^)/3'
_refine_ls_weighting_scheme calc
_refine_ls_wR_factor_ref 0.0811
_reflns_number_gt 1400
_reflns_number_total 1654
_reflns_threshold_expression I>2\s(I)
_cod_data_source_file ob6179.cif
_cod_data_source_block I
_cod_original_sg_symbol_H-M 'P 21'
_cod_database_code 2201584
_cod_database_fobs_code 2201584

loop_
_symmetry_equiv_pos_as_xyz
'x, y, z'
'-x, y+1/2, -z'

loop_
_atom_site_label
_atom_site_fract_x
_atom_site_fract_y
_atom_site_fract_z
_atom_site_U_iso_or_equiv
_atom_site_adp_type
_atom_site_calc_flag
_atom_site_refinement_flags
_atom_site_occupancy
_atom_site_disorder_assembly
_atom_site_disorder_group
_atom_site_type_symbol
N1 0.66011(19) 0.8312(3) 0.31290(12) 0.0271(4) Uani d U 1 . . N
N2 0.52857(18) 0.5722(3) 0.17370(11) 0.0257(4) Uani d U 1 . . N
C1 0.5332(2) 0.8757(3) 0.28383(14) 0.0254(5) Uani d U 1 . . C
C2 0.4680(2) 0.7478(3) 0.21023(14) 0.0246(5) Uani d U 1 . . C
C3 0.6576(2) 0.5198(4) 0.20653(14) 0.0244(5) Uani d U 1 . . C
C4 0.7244(2) 0.3250(4) 0.17174(15) 0.0279(5) Uani d U 1 . . C
C5 0.8524(2) 0.2697(4) 0.20802(15) 0.0341(6) Uani d U 1 . . C
H5 0.8963 0.1374 0.1871 0.041 Uiso calc R 1 . . H
C6 0.9190(2) 0.4038(4) 0.27485(16) 0.0361(6) Uani d U 1 . . C
H6 1.0075 0.3616 0.298 0.043 Uiso calc R 1 . . H
C7 0.8590(2) 0.5965(4) 0.30817(15) 0.0297(5) Uani d U 1 . . C
C8 0.7244(2) 0.6538(4) 0.27424(14) 0.0264(5) Uani d U 1 . . C
C11 0.4650(2) 1.0585(4) 0.33361(14) 0.0270(5) Uani d U 1 . . C
C12 0.5444(2) 1.2363(4) 0.37161(14) 0.0285(5) Uani d U 1 . . C
H12 0.639 1.2399 0.3633 0.034 Uiso calc R 1 . . H
C13 0.4873(3) 1.4074(4) 0.42123(15) 0.0332(6) Uani d U 1 . . C
H13 0.5423 1.5279 0.4461 0.04 Uiso calc R 1 . . H
C14 0.3498(3) 1.4022(4) 0.43452(16) 0.0371(6) Uani d U 1 . . C
H14 0.3097 1.5201 0.4676 0.044 Uiso calc R 1 . . H
C15 0.2714(3) 1.2235(4) 0.39914(15) 0.0361(6) Uani d U 1 . . C
H15 0.1775 1.2176 0.4094 0.043 Uiso calc R 1 . . H
C16 0.3276(2) 1.0533(4) 0.34903(14) 0.0319(5) Uani d U 1 . . C
H16 0.2722 0.9322 0.325 0.038 Uiso calc R 1 . . H
C21 0.3309(2) 0.8059(4) 0.16769(14) 0.0255(5) Uani d U 1 . . C
C22 0.3059(2) 1.0201(4) 0.12891(14) 0.0316(6) Uani d U 1 . . C
H22 0.3746 1.1341 0.1333 0.038 Uiso calc R 1 . . H
C23 0.1818(2) 1.0672(4) 0.08406(16) 0.0366(6) Uani d U 1 . . C
H23 0.166 1.2121 0.0565 0.044 Uiso calc R 1 . . H
C24 0.0801(3) 0.9029(4) 0.07927(16) 0.0369(6) Uani d U 1 . . C
H24 -0.0052 0.9352 0.0484 0.044 Uiso calc R 1 . . H
C25 0.1030(2) 0.6930(4) 0.11928(16) 0.0365(6) Uani d U 1 . . C
H25 0.0326 0.582 0.1171 0.044 Uiso calc R 1 . . H
C26 0.2289(2) 0.6427(4) 0.16295(15) 0.0320(6) Uani d U 1 . . C
H26 0.2448 0.4966 0.1894 0.038 Uiso calc R 1 . . H
C41 0.6601(2) 0.1923(4) 0.09970(15) 0.0307(5) Uani d U 1 . . C
C42 0.6118(2) 0.0785(4) 0.03937(16) 0.0373(6) Uani d U 1 . . C
H42 0.5733 -0.0123 -0.0087 0.045 Uiso calc R 1 . . H
C71 0.9288(2) 0.7345(4) 0.37642(16) 0.0340(6) Uani d U 1 . . C
C72 0.9893(3) 0.8406(5) 0.43310(19) 0.0483(7) Uani d U 1 . . C
H72 1.0382 0.9261 0.4789 0.058 Uiso calc R 1 . . H

loop_
_atom_site_aniso_label
_atom_site_aniso_U_11
_atom_site_aniso_U_22
_atom_site_aniso_U_33
_atom_site_aniso_U_12
_atom_site_aniso_U_13
_atom_site_aniso_U_23
N1 0.0302(11) 0.0244(10) 0.0268(10) -0.0024(8) 0.0019(8) 0.0030(8)
N2 0.0294(10) 0.0221(10) 0.0254(10) 0.0004(8) 0.0009(8) 0.0024(8)
C1 0.0283(13) 0.0226(12) 0.0253(12) -0.0011(9) 0.0019(10) 0.0022(10)
C2 0.0279(13) 0.0210(11) 0.0250(12) -0.0011(9) 0.0036(10) 0.0029(10)
C3 0.0277(12) 0.0224(11) 0.0232(11) 0.0003(9) 0.0028(10) 0.0042(9)
C4 0.0315(13) 0.0267(12) 0.0260(12) -0.0003(10) 0.0044(10) 0.0035(9)
C5 0.0348(14) 0.0297(13) 0.0382(14) 0.0056(11) 0.0050(11) 0.0005(11)
C6 0.0294(13) 0.0393(14) 0.0392(14) 0.0049(11) -0.0003(11) 0.0028(11)
C7 0.0301(13) 0.0301(13) 0.0286(12) -0.0022(10) 0.0009(10) 0.0030(10)
C8 0.0287(12) 0.0251(12) 0.0252(12) -0.0017(10) 0.0017(10) 0.0041(9)
C11 0.0328(13) 0.0272(12) 0.0205(11) 0.0014(10) -0.0003(9) 0.0013(9)
C12 0.0376(13) 0.0259(12) 0.0218(11) -0.0016(10) 0.0004(10) 0.0032(10)
C13 0.0465(15) 0.0243(12) 0.0279(13) -0.0012(11) -0.0033(11) -0.0008(10)
C14 0.0475(15) 0.0309(13) 0.0324(13) 0.0075(11) -0.0003(12) -0.0035(11)
C15 0.0346(13) 0.0420(14) 0.0319(13) 0.0067(11) 0.0029(11) -0.0026(12)
C16 0.0334(13) 0.0358(13) 0.0262(12) 0.0003(11) -0.0008(10) -0.0032(11)
C21 0.0281(12) 0.0260(13) 0.0225(12) 0.0006(10) 0.0023(9) -0.0024(10)
C22 0.0343(14) 0.0280(12) 0.0320(13) 0.0005(10) -0.0010(11) -0.0007(10)
C23 0.0400(15) 0.0305(13) 0.0378(14) 0.0068(11) -0.0076(11) -0.0028(11)
C24 0.0353(14) 0.0402(15) 0.0340(14) 0.0061(12) -0.0052(11) -0.0094(11)
C25 0.0324(14) 0.0413(15) 0.0355(14) -0.0063(11) 0.0010(11) -0.0058(12)
C26 0.0369(14) 0.0276(12) 0.0312(13) -0.0034(10) 0.0009(11) -0.0014(10)
C41 0.0357(13) 0.0263(12) 0.0309(13) 0.0054(10) 0.0087(11) 0.0017(11)
C42 0.0461(16) 0.0344(14) 0.0315(14) -0.0014(12) 0.0037(12) -0.0040(12)
C71 0.0296(13) 0.0366(14) 0.0352(14) -0.0013(11) -0.0011(11) 0.0055(11)
C72 0.0458(17) 0.0528(17) 0.0452(16) -0.0149(14) -0.0054(13) -0.0008(14)

loop_
_atom_type_symbol
_atom_type_description
_atom_type_scat_dispersion_real
_atom_type_scat_dispersion_imag
_atom_type_scat_source
C C 0.0033 0.0016 'International Tables Vol C Tables 4.2.6.8 and 6.1.1.4'
H H 0 0 'International Tables Vol C Tables 4.2.6.8 and 6.1.1.4'
N N 0.0061 0.0033 'International Tables Vol C Tables 4.2.6.8 and 6.1.1.4'

loop_
_geom_angle_atom_site_label_1
_geom_angle_atom_site_label_2
_geom_angle_atom_site_label_3
_geom_angle
_geom_angle_publ_flag
C1 N1 C8 117.99(18) no
C2 N2 C3 117.56(18) no
N1 C1 C2 120.63(18) no
N1 C1 C11 115.38(18) no
C2 C1 C11 123.96(18) no
N2 C2 C1 121.66(18) no
N2 C2 C21 115.08(18) no
C1 C2 C21 123.24(18) no
N2 C3 C8 120.76(19) no
N2 C3 C4 119.35(19) no
C8 C3 C4 119.89(19) no
C5 C4 C3 118.5(2) no
C5 C4 C41 120.8(2) no
C3 C4 C41 120.7(2) no
C4 C5 C6 121.4(2) no
C4 C5 H5 119.3 no
C6 C5 H5 119.3 no
C7 C6 C5 121.5(2) no
C7 C6 H6 119.2 no
C5 C6 H6 119.2 no
C6 C7 C8 118.4(2) no
C6 C7 C71 121.1(2) no
C8 C7 C71 120.5(2) no
N1 C8 C3 121.17(19) no
N1 C8 C7 118.53(19) no
C3 C8 C7 120.16(19) no
C16 C11 C12 118.4(2) no
C16 C11 C1 123.0(2) no
C12 C11 C1 118.46(19) no
C13 C12 C11 121.0(2) no
C13 C12 H12 119.5 no
C11 C12 H12 119.5 no
C14 C13 C12 119.9(2) no
C14 C13 H13 120.1 no
C12 C13 H13 120.1 no
C15 C14 C13 119.4(2) no
C15 C14 H14 120.3 no
C13 C14 H14 120.3 no
C16 C15 C14 121.0(2) no
C16 C15 H15 119.5 no
C14 C15 H15 119.5 no
C15 C16 C11 120.3(2) no
C15 C16 H16 119.8 no
C11 C16 H16 119.8 no
C26 C21 C22 119.4(2) no
C26 C21 C2 119.89(19) no
C22 C21 C2 120.6(2) no
C23 C22 C21 120.3(2) no
C23 C22 H22 119.8 no
C21 C22 H22 119.8 no
C22 C23 C24 120.0(2) no
C22 C23 H23 120.0 no
C24 C23 H23 120.0 no
C25 C24 C23 120.0(2) no
C25 C24 H24 120.0 no
C23 C24 H24 120.0 no
C24 C25 C26 120.3(2) no
C24 C25 H25 119.8 no
C26 C25 H25 119.8 no
C21 C26 C25 119.9(2) no
C21 C26 H26 120.0 no
C25 C26 H26 120.0 no
C42 C41 C4 177.4(2) yes
C41 C42 H42 180.0 no
C72 C71 C7 177.4(3) yes
C71 C72 H72 180.0 no

loop_
_geom_bond_atom_site_label_1
_geom_bond_atom_site_label_2
_geom_bond_site_symmetry_2
_geom_bond_distance
_geom_bond_publ_flag
N1 C1 . 1.323(3) yes
N1 C8 . 1.365(3) yes
N2 C2 . 1.324(3) yes
N2 C3 . 1.367(3) yes
C1 C2 . 1.441(3) yes
C1 C11 . 1.488(3) no
C2 C21 . 1.494(3) no
C3 C8 . 1.406(3) yes
C3 C4 . 1.431(3) yes
C4 C5 . 1.379(3) yes
C4 C41 . 1.436(3) yes
C5 C6 . 1.396(3) yes
C5 H5 . 0.9500 no
C6 C7 . 1.382(3) yes
C6 H6 . 0.9500 no
C7 C8 . 1.428(3) yes
C7 C71 . 1.437(3) yes
C11 C16 . 1.391(3) no
C11 C12 . 1.399(3) no
C12 C13 . 1.387(3) no
C12 H12 . 0.9500 no
C13 C14 . 1.385(3) no
C13 H13 . 0.9500 no
C14 C15 . 1.384(3) no
C14 H14 . 0.9500 no
C15 C16 . 1.383(3) no
C15 H15 . 0.9500 no
C16 H16 . 0.9500 no
C21 C26 . 1.386(3) no
C21 C22 . 1.395(3) no
C22 C23 . 1.383(3) no
C22 H22 . 0.9500 no
C23 C24 . 1.388(3) no
C23 H23 . 0.9500 no
C24 C25 . 1.377(4) no
C24 H24 . 0.9500 no
C25 C26 . 1.394(3) no
C25 H25 . 0.9500 no
C26 H26 . 0.9500 no
C41 C42 . 1.191(3) yes
C42 H42 . 0.9500 no
C71 C72 . 1.177(3) yes
C72 H72 . 0.9500 no

loop_
_geom_hbond_atom_site_label_D
_geom_hbond_atom_site_label_H
_geom_hbond_atom_site_label_A
_geom_hbond_site_symmetry_A
_geom_hbond_distance_DH
_geom_hbond_distance_HA
_geom_hbond_distance_DA
_geom_hbond_angle_DHA
C42 H42 N2 2_645 0.95 2.64 3.374(3) 135

loop_
_geom_torsion_atom_site_label_1
_geom_torsion_atom_site_label_2
_geom_torsion_atom_site_label_3
_geom_torsion_atom_site_label_4
_geom_torsion
_geom_torsion_publ_flag
C8 N1 C1 C2 -3.3(3) no
C8 N1 C1 C11 175.23(17) yes
C3 N2 C2 C1 -1.9(3) no
C3 N2 C2 C21 176.27(18) yes
N1 C1 C2 N2 4.9(3) no
C11 C1 C2 N2 -173.42(19) no
N1 C1 C2 C21 -173.1(2) no
C11 C1 C2 C21 8.5(3) yes
C2 N2 C3 C8 -2.3(3) no
C2 N2 C3 C4 177.20(18) yes
N2 C3 C4 C5 -177.6(2) no
C8 C3 C4 C5 2.0(3) no
N2 C3 C4 C41 3.4(3) no
C8 C3 C4 C41 -177.1(2) no
C3 C4 C5 C6 -2.4(3) no
C41 C4 C5 C6 176.7(2) no
C4 C5 C6 C7 0.6(3) no
C5 C6 C7 C8 1.6(3) no
C5 C6 C7 C71 -179.5(2) no
C1 N1 C8 C3 -1.0(3) no
C1 N1 C8 C7 -176.81(19) yes
N2 C3 C8 N1 4.0(3) no
C4 C3 C8 N1 -175.58(19) no
N2 C3 C8 C7 179.74(19) no
C4 C3 C8 C7 0.2(3) no
C6 C7 C8 N1 173.93(19) no
C71 C7 C8 N1 -5.0(3) no
C6 C7 C8 C3 -2.0(3) no
C71 C7 C8 C3 179.1(2) no
N1 C1 C11 C16 -144.9(2) no
C2 C1 C11 C16 33.5(3) no
N1 C1 C11 C12 30.8(3) no
C2 C1 C11 C12 -150.72(19) no
C16 C11 C12 C13 -1.9(3) no
C1 C11 C12 C13 -177.89(19) no
C11 C12 C13 C14 0.7(3) no
C12 C13 C14 C15 1.0(3) no
C13 C14 C15 C16 -1.5(3) no
C14 C15 C16 C11 0.3(3) no
C12 C11 C16 C15 1.4(3) no
C1 C11 C16 C15 177.2(2) no
N2 C2 C21 C26 57.6(3) no
C1 C2 C21 C26 -124.2(2) no
N2 C2 C21 C22 -119.5(2) no
C1 C2 C21 C22 58.7(3) no
C26 C21 C22 C23 -1.7(3) no
C2 C21 C22 C23 175.4(2) no
C21 C22 C23 C24 1.5(3) no
C22 C23 C24 C25 0.1(4) no
C23 C24 C25 C26 -1.4(4) no
C22 C21 C26 C25 0.3(3) no
C2 C21 C26 C25 -176.8(2) no
C24 C25 C26 C21 1.2(3) no
C5 C4 C41 C42 -16(5) no
C3 C4 C41 C42 163(5) no
C6 C7 C71 C72 -18(6) no
C8 C7 C71 C72 161(6) no

loop_
_cod_related_entry_id
_cod_related_entry_database
_cod_related_entry_code
1 ChemSpider 4406342
